data_7101749
loop_
_publ_author_name
'Pandarus, Valerica'
'Zargarian, Davit'

_publ_section_title
;
 New pincer-type diphosphinito (POCOP) complexes of NiII and NiIII.
;
_journal_issue 9
_journal_name_full 'Chemical communications (Cambridge, England)'
_journal_page_first 978
_journal_page_last 980
_journal_paper_doi 10.1039/b613812h
_journal_year 2007
_chemical_compound_source 'Synthesized by the authors. See text'
_chemical_formula_moiety 'C15 H33 Br2 Ni O2 P2'
_chemical_formula_sum 'C15 H33 Br2 Ni O2 P2'
_chemical_formula_weight 525.88
_chemical_name_systematic
;
?
;
_space_group_IT_number 15
_symmetry_cell_setting monoclinic
_symmetry_space_group_name_Hall '-C 2yc'
_symmetry_space_group_name_H-M 'C 1 2/c 1'
_atom_sites_solution_hydrogens geom
_atom_sites_solution_primary direct
_atom_sites_solution_secondary difmap
_audit_creation_method SHELXL-97
_cell_angle_alpha 90.00
_cell_angle_beta 127.664(1)
_cell_angle_gamma 90.00
_cell_formula_units_Z 8
_cell_length_a 34.4889(8)
_cell_length_b 7.0423(2)
_cell_length_c 22.1302(5)
_cell_measurement_reflns_used 16037
_cell_measurement_temperature 200(2)
_cell_measurement_theta_max 68.90
_cell_measurement_theta_min 3.24
_cell_volume 4254.90(18)
_computing_cell_refinement 'SMART (Bruker, 1999)'
_computing_data_collection 'SMART (Bruker, 1999)'
_computing_data_reduction 'SAINT (Bruker, 1999)'
_computing_molecular_graphics 'SHELXTL (Bruker, 1997)'
_computing_publication_material 'UdMX (local program)'
_computing_structure_refinement 'SHELXL97 (Sheldrick, 1997)'
_computing_structure_solution 'SHELXS97 (Sheldrick, 1997)'
_diffrn_ambient_temperature 200(2)
_diffrn_detector_area_resol_mean 5.5
_diffrn_measured_fraction_theta_full 0.990
_diffrn_measured_fraction_theta_max 0.990
_diffrn_measurement_device_type 'Bruker Smart 2000'
_diffrn_measurement_method \w
_diffrn_radiation_monochromator graphite
_diffrn_radiation_source 'Sealed Tube'
_diffrn_radiation_type CuK\a
_diffrn_radiation_wavelength 1.54178
_diffrn_reflns_av_R_equivalents 0.026
_diffrn_reflns_av_sigmaI/netI 0.0149
_diffrn_reflns_limit_h_max 41
_diffrn_reflns_limit_h_min -41
_diffrn_reflns_limit_k_max 8
_diffrn_reflns_limit_k_min -8
_diffrn_reflns_limit_l_max 26
_diffrn_reflns_limit_l_min -26
_diffrn_reflns_number 29028
_diffrn_reflns_theta_full 69.04
_diffrn_reflns_theta_max 69.04
_diffrn_reflns_theta_min 3.24
_diffrn_standards_decay_% 0.59
_diffrn_standards_number 181
_exptl_absorpt_coefficient_mu 7.163
_exptl_absorpt_correction_T_max 0.810
_exptl_absorpt_correction_T_min 0.660
_exptl_absorpt_correction_type multi-scan
_exptl_absorpt_process_details 'Sadabs (Sheldrick,1996)'
_exptl_crystal_colour red
_exptl_crystal_density_diffrn 1.642
_exptl_crystal_density_method 'not measured'
_exptl_crystal_description block
_exptl_crystal_F_000 2136
_exptl_crystal_size_max 0.14
_exptl_crystal_size_mid 0.06
_exptl_crystal_size_min 0.04
_refine_diff_density_max 1.641
_refine_diff_density_min -1.423
_refine_diff_density_rms 0.161
_refine_ls_extinction_method none
_refine_ls_goodness_of_fit_ref 1.082
_refine_ls_hydrogen_treatment constr
_refine_ls_matrix_type full
_refine_ls_number_parameters 207
_refine_ls_number_reflns 3930
_refine_ls_number_restraints 24
_refine_ls_restrained_S_all 1.083
_refine_ls_R_factor_all 0.0546
_refine_ls_R_factor_gt 0.0520
_refine_ls_shift/su_max 0.000
_refine_ls_shift/su_mean 0.000
_refine_ls_structure_factor_coef Fsqd
_refine_ls_weighting_details 'calc w=1/[\s^2^(Fo^2^)+(0.1050P)^2^] where P=(Fo^2^+2Fc^2^)/3'
_refine_ls_weighting_scheme calc
_refine_ls_wR_factor_gt 0.1735
_refine_ls_wR_factor_ref 0.1758
_reflns_number_gt 3610
_reflns_number_total 3930
_reflns_threshold_expression I>2\s(I)
_cod_data_source_file b613812h.txt
_cod_data_source_block valer10
_cod_depositor_comments
;
The following automatic conversions were performed:
'_symmetry_cell_setting' value 'Monoclinic' changed to 'monoclinic'
according to '/home/saulius/struct/CIF-dictionaries/cif_core.dic'
dictionary named 'cif_core.dic' version 2.4.1 from
2010-06-29.

'_geom_bond_publ_flag' value 'Y' changed to 'y' according to
'/home/saulius/struct/CIF-dictionaries/cif_core.dic' dictionary named
'cif_core.dic' version 2.4.1 from 2010-06-29 (23
times).

'_geom_angle_publ_flag' value 'Y' changed to 'y' according to
'/home/saulius/struct/CIF-dictionaries/cif_core.dic' dictionary named
'cif_core.dic' version 2.4.1 from 2010-06-29 (41
time).

'_geom_torsion_publ_flag' value 'Y' changed to 'y' according to
'/home/saulius/struct/CIF-dictionaries/cif_core.dic' dictionary named
'cif_core.dic' version 2.4.1 from 2010-06-29 (68 times).

Automatic conversion script
Id: cif_fix_enum 1527 2010-12-29 10:47:43Z saulius 
;
_cod_original_sg_symbol_H-M C2/c
_cod_database_code 7101749

loop_
_symmetry_equiv_pos_as_xyz
'x, y, z'
'-x, y, -z+1/2'
'x+1/2, y+1/2, z'
'-x+1/2, y+1/2, -z+1/2'
'-x, -y, -z'
'x, -y, z-1/2'
'-x+1/2, -y+1/2, -z'
'x+1/2, -y+1/2, z-1/2'

loop_
_atom_site_label
_atom_site_type_symbol
_atom_site_fract_x
_atom_site_fract_y
_atom_site_fract_z
_atom_site_U_iso_or_equiv
_atom_site_adp_type
_atom_site_occupancy
_atom_site_symmetry_multiplicity
_atom_site_calc_flag
_atom_site_refinement_flags
Ni1 Ni 0.11848(3) 0.19621(11) 0.02187(4) 0.0193(2) Uani 1 1 d .
Br1 Br 0.17935(2) 0.43549(10) 0.08372(4) 0.0418(2) Uani 1 1 d .
Br2 Br 0.04041(2) 0.36112(10) -0.06150(4) 0.0446(2) Uani 1 1 d .
P1 P 0.12959(5) 0.14200(18) -0.06610(7) 0.0239(3) Uani 1 1 d .
P2 P 0.10892(4) 0.14312(16) 0.11239(7) 0.0197(3) Uani 1 1 d .
O1 O 0.10221(14) -0.0560(5) -0.1068(2) 0.0313(8) Uani 1 1 d .
O2 O 0.07516(13) -0.0464(5) 0.0838(2) 0.0253(7) Uani 1 1 d .
C1 C 0.0683(2) -0.1102(8) -0.0914(3) 0.0308(11) Uani 1 1 d .
H1A H 0.0607 -0.2473 -0.1020 0.037 Uiso 1 1 calc R
H1B H 0.0374 -0.0381 -0.1252 0.037 Uiso 1 1 calc R
C2 C 0.09129(18) -0.0689(7) -0.0084(3) 0.0251(10) Uani 1 1 d .
H2 H 0.1190 -0.1597 0.0240 0.030 Uiso 1 1 calc R
C3 C 0.05433(18) -0.1015(7) 0.0066(3) 0.0261(10) Uani 1 1 d .
H3A H 0.0244 -0.0260 -0.0298 0.031 Uiso 1 1 calc R
H3B H 0.0450 -0.2373 -0.0010 0.031 Uiso 1 1 calc R
C4 C 0.1928(2) 0.0933(8) -0.0284(3) 0.0324(12) Uani 1 1 d .
H4 H 0.2111 0.2163 -0.0096 0.039 Uiso 1 1 calc R
C5 C 0.1026(3) 0.3158(10) -0.1432(4) 0.0477(16) Uani 1 1 d .
H5 H 0.0754 0.3683 -0.1438 0.057 Uiso 1 1 calc R
C6 C 0.16178(18) 0.0667(8) 0.2076(3) 0.0271(11) Uani 1 1 d .
H6 H 0.1486 0.0009 0.2317 0.033 Uiso 1 1 calc R
C7 C 0.07347(18) 0.3136(7) 0.1230(3) 0.0256(10) Uani 1 1 d .
H7 H 0.0409 0.3217 0.0715 0.031 Uiso 1 1 calc R
C8 C 0.2167(2) -0.0400(11) 0.0394(4) 0.0485(16) Uani 1 1 d .
H8A H 0.1976 -0.1576 0.0239 0.073 Uiso 1 1 calc R
H8B H 0.2178 0.0209 0.0803 0.073 Uiso 1 1 calc R
H8C H 0.2501 -0.0695 0.0579 0.073 Uiso 1 1 calc R
C9 C 0.1972(3) 0.0149(12) -0.0887(4) 0.0511(17) Uani 1 1 d .
H9A H 0.2319 -0.0055 -0.0655 0.077 Uiso 1 1 calc R
H9B H 0.1831 0.1061 -0.1307 0.077 Uiso 1 1 calc R
H9C H 0.1796 -0.1059 -0.1084 0.077 Uiso 1 1 calc R
C10 C 0.1344(3) 0.4877(11) -0.1213(4) 0.060(2) Uani 1 1 d U
H10A H 0.1632 0.4535 -0.1179 0.091 Uiso 1 1 calc R
H10B H 0.1449 0.5351 -0.0717 0.091 Uiso 1 1 calc R
H10C H 0.1158 0.5868 -0.1600 0.091 Uiso 1 1 calc R
C11 C 0.0757(4) 0.2408(15) -0.2208(5) 0.084(3) Uani 1 1 d U
H11A H 0.0545 0.3401 -0.2576 0.126 Uiso 1 1 calc R
H11B H 0.0557 0.1325 -0.2271 0.126 Uiso 1 1 calc R
H11C H 0.0990 0.1995 -0.2297 0.126 Uiso 1 1 calc R
C12 C 0.1920(2) -0.0789(10) 0.2016(3) 0.0420(14) Uani 1 1 d .
H12A H 0.2090 -0.0160 0.1843 0.063 Uiso 1 1 calc R
H12B H 0.1703 -0.1777 0.1649 0.063 Uiso 1 1 calc R
H12C H 0.2161 -0.1367 0.2517 0.063 Uiso 1 1 calc R
C13 C 0.1941(2) 0.2300(10) 0.2609(3) 0.0384(13) Uani 1 1 d .
H13A H 0.2230 0.1781 0.3088 0.058 Uiso 1 1 calc R
H13B H 0.1755 0.3085 0.2716 0.058 Uiso 1 1 calc R
H13C H 0.2045 0.3078 0.2363 0.058 Uiso 1 1 calc R
C14 C 0.0942(2) 0.5161(8) 0.1413(4) 0.0362(12) Uani 1 1 d U
H14A H 0.0712 0.6025 0.1396 0.054 Uiso 1 1 calc R
H14B H 0.0988 0.5562 0.1037 0.054 Uiso 1 1 calc R
H14C H 0.1257 0.5189 0.1925 0.054 Uiso 1 1 calc R
C15 C 0.0628(2) 0.2411(9) 0.1758(3) 0.0326(12) Uani 1 1 d U
H15A H 0.0931 0.2403 0.2284 0.049 Uiso 1 1 calc R
H15B H 0.0497 0.1118 0.1609 0.049 Uiso 1 1 calc R
H15C H 0.0388 0.3242 0.1724 0.049 Uiso 1 1 calc R

loop_
_atom_site_aniso_label
_atom_site_aniso_U_11
_atom_site_aniso_U_22
_atom_site_aniso_U_33
_atom_site_aniso_U_23
_atom_site_aniso_U_13
_atom_site_aniso_U_12
Ni1 0.0178(4) 0.0185(4) 0.0193(4) -0.0015(3) 0.0102(4) -0.0027(3)
Br1 0.0403(4) 0.0434(4) 0.0410(4) -0.0116(3) 0.0243(3) -0.0165(3)
Br2 0.0407(4) 0.0459(4) 0.0403(4) 0.0050(3) 0.0213(3) 0.0087(3)
P1 0.0270(6) 0.0229(6) 0.0232(6) -0.0018(5) 0.0159(6) -0.0039(5)
P2 0.0172(6) 0.0198(6) 0.0193(6) -0.0006(4) 0.0097(5) -0.0017(4)
O1 0.037(2) 0.032(2) 0.0317(19) -0.0138(16) 0.0241(17) -0.0137(16)
O2 0.0274(18) 0.0238(18) 0.0269(17) -0.0033(14) 0.0178(15) -0.0070(14)
C1 0.035(3) 0.029(3) 0.032(3) -0.010(2) 0.022(2) -0.013(2)
C2 0.025(2) 0.024(2) 0.027(2) -0.0029(19) 0.016(2) -0.0045(19)
C3 0.025(2) 0.025(2) 0.027(2) -0.007(2) 0.015(2) -0.008(2)
C4 0.033(3) 0.034(3) 0.040(3) -0.008(2) 0.028(3) -0.005(2)
C5 0.056(4) 0.048(4) 0.032(3) 0.011(3) 0.023(3) 0.000(3)
C6 0.022(2) 0.033(3) 0.022(2) 0.005(2) 0.012(2) 0.001(2)
C7 0.019(2) 0.028(3) 0.027(2) -0.002(2) 0.013(2) 0.0003(19)
C8 0.040(3) 0.057(4) 0.051(4) 0.011(3) 0.029(3) 0.014(3)
C9 0.052(4) 0.066(5) 0.054(4) -0.019(4) 0.042(4) -0.008(3)
C10 0.085(5) 0.040(3) 0.045(4) 0.008(3) 0.034(4) -0.008(4)
C11 0.098(6) 0.072(5) 0.052(4) 0.012(4) 0.031(4) -0.013(5)
C12 0.032(3) 0.048(4) 0.033(3) 0.006(3) 0.013(3) 0.013(3)
C13 0.026(3) 0.047(3) 0.026(3) -0.002(2) 0.008(2) -0.006(2)
C14 0.041(3) 0.026(3) 0.044(3) -0.004(2) 0.028(3) 0.001(2)
C15 0.031(3) 0.040(3) 0.033(3) -0.005(2) 0.022(2) -0.003(2)

loop_
_atom_type_symbol
_atom_type_description
_atom_type_scat_dispersion_real
_atom_type_scat_dispersion_imag
_atom_type_scat_source
C C 0.0181 0.0091 'International Tables Vol C Tables 4.2.6.8 and 6.1.1.4'
H H 0.0000 0.0000 'International Tables Vol C Tables 4.2.6.8 and 6.1.1.4'
O O 0.0492 0.0322 'International Tables Vol C Tables 4.2.6.8 and 6.1.1.4'
P P 0.2955 0.4335 'International Tables Vol C Tables 4.2.6.8 and 6.1.1.4'
Ni Ni -3.0029 0.5091 'International Tables Vol C Tables 4.2.6.8 and 6.1.1.4'
Br Br -0.6763 1.2805 'International Tables Vol C Tables 4.2.6.8 and 6.1.1.4'

loop_
_geom_angle_atom_site_label_1
_geom_angle_atom_site_label_2
_geom_angle_atom_site_label_3
_geom_angle
_geom_angle_publ_flag
C2 NI1 P1 81.04(15) y
C2 NI1 P2 81.40(15) y
P1 NI1 P2 160.57(6) y
C2 NI1 BR1 157.09(15) y
P1 NI1 BR1 93.54(4) y
P2 NI1 BR1 99.43(4) y
C2 NI1 BR2 96.64(15) y
P1 NI1 BR2 96.91(5) y
P2 NI1 BR2 93.33(4) y
BR1 NI1 BR2 106.13(4) y
O1 P1 C5 105.5(3) y
O1 P1 C4 102.7(2) y
C5 P1 C4 109.7(3) y
O1 P1 NI1 106.30(14) y
C5 P1 NI1 116.0(3) y
C4 P1 NI1 115.21(19) y
O2 P2 C7 102.3(2) y
O2 P2 C6 100.3(2) y
C7 P2 C6 108.6(2) y
O2 P2 NI1 104.47(13) y
C7 P2 NI1 118.55(17) y
C6 P2 NI1 119.22(17) y
C1 O1 P1 112.1(3) y
C3 O2 P2 113.7(3) y
O1 C1 C2 109.5(4) y
O1 C1 H1A 109.8 ?
C2 C1 H1A 109.8 ?
O1 C1 H1B 109.8 ?
C2 C1 H1B 109.8 ?
H1A C1 H1B 108.2 ?
C3 C2 C1 110.4(4) y
C3 C2 NI1 110.5(3) y
C1 C2 NI1 111.9(3) y
C3 C2 H2 107.9 ?
C1 C2 H2 107.9 ?
NI1 C2 H2 107.9 ?
O2 C3 C2 109.9(4) y
O2 C3 H3A 109.7 ?
C2 C3 H3A 109.7 ?
O2 C3 H3B 109.7 ?
C2 C3 H3B 109.7 ?
H3A C3 H3B 108.2 ?
C8 C4 C9 110.8(6) y
C8 C4 P1 110.0(4) y
C9 C4 P1 113.3(4) y
C8 C4 H4 107.5 ?
C9 C4 H4 107.5 ?
P1 C4 H4 107.5 ?
C11 C5 C10 118.9(7) y
C11 C5 P1 116.8(6) y
C10 C5 P1 112.6(5) y
C11 C5 H5 101.6 ?
C10 C5 H5 101.6 ?
P1 C5 H5 101.6 ?
C12 C6 C13 110.9(5) y
C12 C6 P2 110.5(4) y
C13 C6 P2 114.2(4) y
C12 C6 H6 107 ?
C13 C6 H6 107 ?
P2 C6 H6 107 ?
C15 C7 C14 113.7(5) y
C15 C7 P2 112.0(4) y
C14 C7 P2 113.9(4) y
C15 C7 H7 105.4 ?
C14 C7 H7 105.4 ?
P2 C7 H7 105.4 ?
C4 C8 H8A 109.5 ?
C4 C8 H8B 109.5 ?
H8A C8 H8B 109.5 ?
C4 C8 H8C 109.5 ?
H8A C8 H8C 109.5 ?
H8B C8 H8C 109.5 ?
C4 C9 H9A 109.5 ?
C4 C9 H9B 109.5 ?
H9A C9 H9B 109.5 ?
C4 C9 H9C 109.5 ?
H9A C9 H9C 109.5 ?
H9B C9 H9C 109.5 ?
C5 C10 H10A 109.5 ?
C5 C10 H10B 109.5 ?
H10A C10 H10B 109.5 ?
C5 C10 H10C 109.5 ?
H10A C10 H10C 109.5 ?
H10B C10 H10C 109.5 ?
C5 C11 H11A 109.5 ?
C5 C11 H11B 109.5 ?
H11A C11 H11B 109.5 ?
C5 C11 H11C 109.5 ?
H11A C11 H11C 109.5 ?
H11B C11 H11C 109.5 ?
C6 C12 H12A 109.5 ?
C6 C12 H12B 109.5 ?
H12A C12 H12B 109.5 ?
C6 C12 H12C 109.5 ?
H12A C12 H12C 109.5 ?
H12B C12 H12C 109.5 ?
C6 C13 H13A 109.5 ?
C6 C13 H13B 109.5 ?
H13A C13 H13B 109.5 ?
C6 C13 H13C 109.5 ?
H13A C13 H13C 109.5 ?
H13B C13 H13C 109.5 ?
C7 C14 H14A 109.5 ?
C7 C14 H14B 109.5 ?
H14A C14 H14B 109.5 ?
C7 C14 H14C 109.5 ?
H14A C14 H14C 109.5 ?
H14B C14 H14C 109.5 ?
C7 C15 H15A 109.5 ?
C7 C15 H15B 109.5 ?
H15A C15 H15B 109.5 ?
C7 C15 H15C 109.5 ?
H15A C15 H15C 109.5 ?
H15B C15 H15C 109.5 ?

loop_
_geom_bond_atom_site_label_1
_geom_bond_atom_site_label_2
_geom_bond_distance
_geom_bond_publ_flag
Ni1 C2 2.011(5) y
Ni1 P1 2.2348(14) y
Ni1 P2 2.2514(14) y
Ni1 Br1 2.3683(9) y
Ni1 Br2 2.4355(10) y
P1 O1 1.615(4) y
P1 C5 1.825(6) y
P1 C4 1.829(6) y
P2 O2 1.624(3) y
P2 C7 1.828(5) y
P2 C6 1.833(5) y
O1 C1 1.454(6) y
O2 C3 1.444(6) y
C1 C2 1.519(7) y
C1 H1a 0.99 ?
C1 H1b 0.99 ?
C2 C3 1.519(7) y
C2 H2 1 ?
C3 H3a 0.99 ?
C3 H3b 0.99 ?
C4 C8 1.517(9) y
C4 C9 1.536(8) y
C4 H4 1 ?
C5 C11 1.464(11) y
C5 C10 1.502(10) y
C5 H5 1 ?
C6 C12 1.525(8) y
C6 C13 1.532(8) y
C6 H6 1 ?
C7 C15 1.513(7) y
C7 C14 1.534(7) y
C7 H7 1 ?
C8 H8a 0.98 ?
C8 H8b 0.98 ?
C8 H8c 0.98 ?
C9 H9a 0.98 ?
C9 H9b 0.98 ?
C9 H9c 0.98 ?
C10 H10a 0.98 ?
C10 H10b 0.98 ?
C10 H10c 0.98 ?
C11 H11a 0.98 ?
C11 H11b 0.98 ?
C11 H11c 0.98 ?
C12 H12a 0.98 ?
C12 H12b 0.98 ?
C12 H12c 0.98 ?
C13 H13a 0.98 ?
C13 H13b 0.98 ?
C13 H13c 0.98 ?
C14 H14a 0.98 ?
C14 H14b 0.98 ?
C14 H14c 0.98 ?
C15 H15a 0.98 ?
C15 H15b 0.98 ?
C15 H15c 0.98 ?

loop_
_geom_torsion_atom_site_label_1
_geom_torsion_atom_site_label_2
_geom_torsion_atom_site_label_3
_geom_torsion_atom_site_label_4
_geom_torsion
_geom_torsion_publ_flag
C2 NI1 P1 O1 8.3(2) y
P2 NI1 P1 O1 33.9(2) y
BR1 NI1 P1 O1 165.90(16) y
BR2 NI1 P1 O1 -87.37(16) y
C2 NI1 P1 C5 125.1(3) y
P2 NI1 P1 C5 150.7(3) y
BR1 NI1 P1 C5 -77.3(3) y
BR2 NI1 P1 C5 29.5(3) y
C2 NI1 P1 C4 -104.7(3) y
P2 NI1 P1 C4 -79.1(3) y
BR1 NI1 P1 C4 52.9(2) y
BR2 NI1 P1 C4 159.6(2) y
C2 NI1 P2 O2 -13.1(2) y
P1 NI1 P2 O2 -38.7(2) y
BR1 NI1 P2 O2 -169.89(14) y
BR2 NI1 P2 O2 83.14(14) y
C2 NI1 P2 C7 -126.1(2) y
P1 NI1 P2 C7 -151.7(2) y
BR1 NI1 P2 C7 77.09(19) y
BR2 NI1 P2 C7 -29.87(19) y
C2 NI1 P2 C6 97.8(3) y
P1 NI1 P2 C6 72.2(3) y
BR1 NI1 P2 C6 -59.0(2) y
BR2 NI1 P2 C6 -166.0(2) y
C5 P1 O1 C1 -107.6(4) y
C4 P1 O1 C1 137.4(4) y
NI1 P1 O1 C1 16.0(4) y
C7 P2 O2 C3 113.3(4) y
C6 P2 O2 C3 -134.9(3) y
NI1 P2 O2 C3 -10.8(3) y
P1 O1 C1 C2 -40.9(5) y
O1 C1 C2 C3 173.0(4) y
O1 C1 C2 NI1 49.5(5) y
P1 NI1 C2 C3 -154.2(4) y
P2 NI1 C2 C3 34.1(3) y
BR1 NI1 C2 C3 128.0(4) y
BR2 NI1 C2 C3 -58.2(3) y
P1 NI1 C2 C1 -30.7(3) y
P2 NI1 C2 C1 157.7(4) y
BR1 NI1 C2 C1 -108.4(5) y
BR2 NI1 C2 C1 65.3(4) y
P2 O2 C3 C2 38.5(5) y
C1 C2 C3 O2 -175.1(4) y
NI1 C2 C3 O2 -50.8(5) y
O1 P1 C4 C8 -72.3(5) y
C5 P1 C4 C8 175.9(5) y
NI1 P1 C4 C8 42.8(5) y
O1 P1 C4 C9 52.3(5) y
C5 P1 C4 C9 -59.5(6) y
NI1 P1 C4 C9 167.4(4) y
O1 P1 C5 C11 -17.3(8) y
C4 P1 C5 C11 92.7(8) y
NI1 P1 C5 C11 -134.6(7) y
O1 P1 C5 C10 -160.0(6) y
C4 P1 C5 C10 -50.0(7) y
NI1 P1 C5 C10 82.7(6) y
O2 P2 C6 C12 72.1(4) y
C7 P2 C6 C12 178.9(4) y
NI1 P2 C6 C12 -41.1(5) y
O2 P2 C6 C13 -162.1(4) y
C7 P2 C6 C13 -55.2(5) y
NI1 P2 C6 C13 84.8(4) y
O2 P2 C7 C15 55.7(4) y
C6 P2 C7 C15 -49.8(4) y
NI1 P2 C7 C15 169.9(3) y
O2 P2 C7 C14 -173.5(4) y
C6 P2 C7 C14 81.0(4) y
NI1 P2 C7 C14 -59.3(4) y
